data_1571631
loop_
_publ_author_name
'Ning, Chao'
'Yu, Ziqi'
'Shi, Min'
'Wei, Yin'

_publ_section_title
;
 Palladium-catalyzed selective C-C bond cleavage of
 keto-vinylidenecyclopropanes: construction of structurally rich
 dihydrofurans and tetrahydrofurans.
;
_journal_issue 24
_journal_name_full 'Chemical science'
_journal_page_first 9192
_journal_page_last 9200
_journal_paper_doi 10.1039/d4sc02536a
_journal_volume 15
_journal_year 2024
_chemical_formula_sum 'C17 H21 N O3 S'
_chemical_formula_weight 319.41
_space_group_crystal_system monoclinic
_space_group_IT_number 14
_space_group_name_Hall '-P 2ybc'
_space_group_name_H-M_alt 'P 1 21/c 1'
_atom_sites_solution_hydrogens geom
_audit_creation_method SHELXL-2013
_audit_update_record
;
2022-09-13 deposited with the CCDC.	2024-05-14 downloaded from the CCDC.
;
_cell_angle_alpha 90
_cell_angle_beta 92.9460(10)
_cell_angle_gamma 90
_cell_formula_units_Z 4
_cell_length_a 10.3144(3)
_cell_length_b 12.2204(4)
_cell_length_c 13.0932(4)
_cell_measurement_reflns_used 6946
_cell_measurement_temperature 213(2)
_cell_measurement_theta_max 54.664
_cell_measurement_theta_min 4.562
_cell_volume 1648.17(9)
_computing_cell_refinement 'Bruker SAINT'
_computing_data_collection 'Bruker APEX2'
_computing_data_reduction 'Bruker SAINT'
_computing_molecular_graphics 'Bruker SHELXTL'
_computing_publication_material 'Bruker SHELXTL'
_computing_structure_refinement 'SHELXL-2013 (Sheldrick, 2013)'
_computing_structure_solution 'SHELXS-97 (Sheldrick 2008)'
_diffrn_ambient_temperature 213(2)
_diffrn_measured_fraction_theta_full 0.997
_diffrn_measured_fraction_theta_max 0.997
_diffrn_measurement_device_type 'Bruker APEX-II CCD'
_diffrn_measurement_method '\f and \w scans'
_diffrn_radiation_type MoK\a
_diffrn_radiation_wavelength 0.71073
_diffrn_reflns_av_R_equivalents 0.0695
_diffrn_reflns_av_unetI/netI 0.0438
_diffrn_reflns_Laue_measured_fraction_full 0.997
_diffrn_reflns_Laue_measured_fraction_max 0.997
_diffrn_reflns_limit_h_max 12
_diffrn_reflns_limit_h_min -12
_diffrn_reflns_limit_k_max 15
_diffrn_reflns_limit_k_min -15
_diffrn_reflns_limit_l_max 14
_diffrn_reflns_limit_l_min -16
_diffrn_reflns_number 19731
_diffrn_reflns_point_group_measured_fraction_full 0.997
_diffrn_reflns_point_group_measured_fraction_max 0.997
_diffrn_reflns_theta_full 25.242
_diffrn_reflns_theta_max 25.998
_diffrn_reflns_theta_min 2.586
_exptl_absorpt_coefficient_mu 0.208
_exptl_absorpt_correction_T_max 0.7456
_exptl_absorpt_correction_T_min 0.4746
_exptl_absorpt_correction_type multi-scan
_exptl_absorpt_process_details sadabs
_exptl_crystal_colour colorless
_exptl_crystal_density_diffrn 1.287
_exptl_crystal_description prismatic
_exptl_crystal_F_000 680
_exptl_crystal_size_max 0.180
_exptl_crystal_size_mid 0.150
_exptl_crystal_size_min 0.110
_refine_diff_density_max 0.283
_refine_diff_density_min -0.339
_refine_diff_density_rms 0.042
_refine_ls_extinction_method none
_refine_ls_goodness_of_fit_ref 1.059
_refine_ls_hydrogen_treatment constr
_refine_ls_matrix_type full
_refine_ls_number_parameters 247
_refine_ls_number_reflns 3222
_refine_ls_number_restraints 60
_refine_ls_restrained_S_all 1.109
_refine_ls_R_factor_all 0.0579
_refine_ls_R_factor_gt 0.0479
_refine_ls_shift/su_max 0.000
_refine_ls_shift/su_mean 0.000
_refine_ls_structure_factor_coef Fsqd
_refine_ls_weighting_details 'w=1/[\s^2^(Fo^2^)+(0.0474P)^2^+0.7903P] where P=(Fo^2^+2Fc^2^)/3'
_refine_ls_weighting_scheme calc
_refine_ls_wR_factor_gt 0.1211
_refine_ls_wR_factor_ref 0.1291
_reflns_Friedel_coverage 0.000
_reflns_number_gt 2702
_reflns_number_total 3222
_reflns_threshold_expression 'I > 2\s(I)'
_cod_data_source_file d4sc02536a2.cif
_cod_data_source_block mo_d8v22340_0m
_cod_depositor_comments 'Adding full bibliography for 1571631--1571632.cif.'
_cod_original_sg_symbol_H-M 'P 21/c'
_cod_database_code 1571631
_shelx_space_group_comment
; 
The symmetry employed for this shelxl refinement is uniquely defined 
by the following loop, which should always be used as a source of 
symmetry information in preference to the above space-group names. 
They are only intended as comments. 
;
_shelx_estimated_absorpt_t_min 0.963
_shelx_estimated_absorpt_t_max 0.977
_shelxl_version_number 2013-4

loop_
_space_group_symop_operation_xyz
'x, y, z'
'-x, y+1/2, -z+1/2'
'-x, -y, -z'
'x, -y-1/2, z-1/2'

loop_
_atom_site_label
_atom_site_type_symbol
_atom_site_fract_x
_atom_site_fract_y
_atom_site_fract_z
_atom_site_U_iso_or_equiv
_atom_site_adp_type
_atom_site_occupancy
_atom_site_site_symmetry_order
_atom_site_calc_flag
_atom_site_refinement_flags_posn
_atom_site_refinement_flags_adp
_atom_site_refinement_flags_occupancy
_atom_site_disorder_assembly
_atom_site_disorder_group
S1 S 0.23036(5) 0.46925(4) 0.35769(4) 0.04230(18) Uani 1 1 d . . . . .
O1 O 0.16099(15) 0.41449(13) 0.27562(12) 0.0586(4) Uani 1 1 d . . . . .
O2 O 0.28506(14) 0.40859(11) 0.44268(12) 0.0537(4) Uani 1 1 d . . . . .
N1 N 0.35183(15) 0.53236(13) 0.30719(12) 0.0404(4) Uani 1 1 d . . . . .
C1 C 0.3275(2) 0.59613(19) 0.21354(16) 0.0500(5) Uani 1 1 d . . . . .
H1A H 0.2634 0.6538 0.2235 0.060 Uiso 1 1 calc R U . . .
H1B H 0.2966 0.5492 0.1567 0.060 Uiso 1 1 calc R U . . .
C2 C 0.4607(2) 0.64490(17) 0.19389(16) 0.0464(5) Uani 1 1 d D . . . .
C3 C 0.53318(18) 0.64988(17) 0.30164(16) 0.0451(5) Uani 1 1 d D . . . .
C4 C 0.4363(2) 0.60058(19) 0.37416(16) 0.0490(5) Uani 1 1 d . . . . .
H4A H 0.4812 0.5564 0.4275 0.059 Uiso 1 1 calc R U . . .
H4B H 0.3865 0.6581 0.4065 0.059 Uiso 1 1 calc R U . . .
C5 C 0.4485(3) 0.7522(2) 0.1358(2) 0.0758(8) Uani 1 1 d . . . . .
H5A H 0.5342 0.7784 0.1209 0.114 Uiso 1 1 calc R U . . .
H5B H 0.4057 0.8058 0.1770 0.114 Uiso 1 1 calc R U . . .
H5C H 0.3977 0.7408 0.0722 0.114 Uiso 1 1 calc R U . . .
C6 C 0.5790(3) 0.7620(2) 0.3385(2) 0.0724(8) Uani 1 1 d . . . . .
H6A H 0.6194 0.7557 0.4068 0.109 Uiso 1 1 calc R U . . .
H6B H 0.5054 0.8112 0.3398 0.109 Uiso 1 1 calc R U . . .
H6C H 0.6415 0.7906 0.2925 0.109 Uiso 1 1 calc R U . . .
O3 O 0.5467(5) 0.5589(4) 0.1473(3) 0.0478(11) Uani 0.6 1 d D U P A 1
C7 C 0.6547(6) 0.5338(5) 0.2158(5) 0.0425(12) Uani 0.5 1 d D U P A 1
C8 C 0.7233(7) 0.4576(7) 0.1358(5) 0.0545(16) Uani 0.5 1 d D U P A 1
H8 H 0.7003 0.4428 0.0668 0.065 Uiso 0.5 1 calc R U P A 1
C9 C 0.8197(6) 0.4220(5) 0.1936(5) 0.0776(15) Uani 0.5 1 d D U P A 1
H9A H 0.8295 0.4447 0.2622 0.093 Uiso 0.5 1 calc R U P A 1
H9B H 0.8801 0.3733 0.1671 0.093 Uiso 0.5 1 calc R U P A 1
C10 C 0.6520(7) 0.5848(5) 0.3011(5) 0.0417(13) Uani 0.6 1 d D U P A 1
H10 H 0.7162 0.5809 0.3546 0.050 Uiso 0.6 1 calc R U P A 1
O3' O 0.6335(7) 0.5606(5) 0.2729(5) 0.0435(15) Uani 0.4 1 d D U P A 2
C7' C 0.6255(7) 0.5322(5) 0.1768(5) 0.0440(12) Uani 0.5 1 d D U P A 2
C8' C 0.7468(7) 0.4582(6) 0.1760(5) 0.0480(13) Uani 0.5 1 d D U P A 2
H8' H 0.8117 0.4478 0.2282 0.058 Uiso 0.5 1 calc R U P A 2
C9' C 0.7370(6) 0.4122(4) 0.0824(5) 0.0775(17) Uani 0.5 1 d D U P A 2
H9'1 H 0.6666 0.4297 0.0369 0.093 Uiso 0.5 1 calc R U P A 2
H9'2 H 0.8007 0.3626 0.0626 0.093 Uiso 0.5 1 calc R U P A 2
C10' C 0.5209(11) 0.5780(9) 0.1210(8) 0.0456(18) Uani 0.4 1 d D U P A 2
H10' H 0.4959 0.5674 0.0516 0.055 Uiso 0.4 1 calc R U P A 2
C11 C 0.12858(17) 0.57118(15) 0.40521(14) 0.0379(4) Uani 1 1 d . . . . .
C12 C 0.1451(2) 0.60372(17) 0.50615(16) 0.0452(5) Uani 1 1 d . . . . .
H12 H 0.2083 0.5701 0.5499 0.054 Uiso 1 1 calc R U . . .
C13 C 0.0682(2) 0.68583(18) 0.54208(17) 0.0510(5) Uani 1 1 d . . . . .
H13 H 0.0781 0.7065 0.6112 0.061 Uiso 1 1 calc R U . . .
C14 C -0.02312(19) 0.73861(17) 0.47875(18) 0.0497(5) Uani 1 1 d . . . . .
C15 C -0.0381(2) 0.70477(19) 0.37835(19) 0.0544(6) Uani 1 1 d . . . . .
H15 H -0.1003 0.7394 0.3344 0.065 Uiso 1 1 calc R U . . .
C16 C 0.03613(19) 0.62113(18) 0.34086(17) 0.0481(5) Uani 1 1 d . . . . .
H16 H 0.0239 0.5985 0.2724 0.058 Uiso 1 1 calc R U . . .
C17 C -0.1036(3) 0.8303(2) 0.5193(2) 0.0740(8) Uani 1 1 d . . . . .
H17A H -0.1466 0.8692 0.4625 0.111 Uiso 1 1 calc R U . . .
H17B H -0.0478 0.8803 0.5587 0.111 Uiso 1 1 calc R U . . .
H17C H -0.1683 0.8003 0.5627 0.111 Uiso 1 1 calc R U . . .

loop_
_atom_site_aniso_label
_atom_site_aniso_U_11
_atom_site_aniso_U_22
_atom_site_aniso_U_33
_atom_site_aniso_U_23
_atom_site_aniso_U_13
_atom_site_aniso_U_12
S1 0.0415(3) 0.0319(3) 0.0549(3) -0.0004(2) 0.0160(2) -0.00262(19)
O1 0.0591(9) 0.0497(9) 0.0685(10) -0.0190(8) 0.0181(8) -0.0162(7)
O2 0.0549(9) 0.0378(8) 0.0705(10) 0.0183(7) 0.0217(7) 0.0090(6)
N1 0.0384(8) 0.0370(9) 0.0468(9) 0.0043(7) 0.0120(7) -0.0009(7)
C1 0.0486(12) 0.0584(13) 0.0432(11) 0.0056(10) 0.0047(9) -0.0098(10)
C2 0.0477(11) 0.0431(11) 0.0496(12) 0.0048(9) 0.0133(9) -0.0056(9)
C3 0.0354(10) 0.0440(11) 0.0566(12) 0.0146(9) 0.0076(9) 0.0028(8)
C4 0.0409(11) 0.0561(13) 0.0498(12) 0.0128(10) 0.0009(9) -0.0067(9)
C5 0.0806(18) 0.0804(19) 0.0648(16) 0.0361(14) -0.0110(13) -0.0258(15)
C6 0.0691(16) 0.0756(18) 0.0716(17) 0.0103(14) -0.0056(13) -0.0341(14)
O3 0.047(3) 0.055(2) 0.043(2) -0.0051(17) 0.0077(18) 0.0002(17)
C7 0.038(2) 0.042(2) 0.047(3) 0.005(2) 0.006(2) -0.0019(17)
C8 0.050(3) 0.058(3) 0.055(3) 0.007(3) 0.004(3) -0.001(2)
C9 0.076(4) 0.067(3) 0.092(4) 0.002(3) 0.028(3) 0.012(3)
C10 0.037(2) 0.037(2) 0.051(3) 0.0036(19) 0.003(2) 0.0003(17)
O3' 0.033(2) 0.044(3) 0.053(4) 0.006(2) 0.001(2) 0.009(2)
C7' 0.037(2) 0.0381(19) 0.058(3) 0.009(2) 0.012(2) 0.0041(19)
C8' 0.041(3) 0.038(2) 0.066(3) -0.002(3) 0.018(3) 0.005(2)
C9' 0.086(4) 0.062(3) 0.089(4) -0.037(3) 0.053(3) -0.008(3)
C10' 0.039(3) 0.043(3) 0.054(4) 0.011(3) 0.001(3) 0.008(2)
C11 0.0336(9) 0.0339(9) 0.0467(11) 0.0014(8) 0.0079(8) -0.0022(8)
C12 0.0436(11) 0.0458(11) 0.0464(11) 0.0036(9) 0.0046(9) 0.0046(9)
C13 0.0523(12) 0.0480(12) 0.0535(12) -0.0074(10) 0.0095(10) 0.0015(10)
C14 0.0362(10) 0.0390(11) 0.0748(15) -0.0017(10) 0.0121(10) -0.0011(9)
C15 0.0352(10) 0.0523(13) 0.0751(16) 0.0082(11) -0.0016(10) 0.0059(9)
C16 0.0399(10) 0.0537(13) 0.0505(12) -0.0008(10) -0.0001(9) -0.0021(9)
C17 0.0594(15) 0.0496(14) 0.114(2) -0.0114(14) 0.0179(14) 0.0106(12)

loop_
_atom_type_symbol
_atom_type_description
_atom_type_scat_dispersion_real
_atom_type_scat_dispersion_imag
_atom_type_scat_source
C C 0.0033 0.0016 'International Tables Vol C Tables 4.2.6.8 and 6.1.1.4'
H H 0.0000 0.0000 'International Tables Vol C Tables 4.2.6.8 and 6.1.1.4'
N N 0.0061 0.0033 'International Tables Vol C Tables 4.2.6.8 and 6.1.1.4'
O O 0.0106 0.0060 'International Tables Vol C Tables 4.2.6.8 and 6.1.1.4'
S S 0.1246 0.1234 'International Tables Vol C Tables 4.2.6.8 and 6.1.1.4'

loop_
_geom_angle_atom_site_label_1
_geom_angle_atom_site_label_2
_geom_angle_atom_site_label_3
_geom_angle
_geom_angle_site_symmetry_1
_geom_angle_site_symmetry_3
_geom_angle_publ_flag
O1 S1 O2 120.39(10) . . ?
O1 S1 N1 106.32(9) . . ?
O2 S1 N1 106.19(9) . . ?
O1 S1 C11 108.21(9) . . ?
O2 S1 C11 108.07(9) . . ?
N1 S1 C11 106.94(8) . . ?
C1 N1 C4 105.63(15) . . ?
C1 N1 S1 119.14(13) . . ?
C4 N1 S1 118.03(13) . . ?
N1 C1 C2 103.39(16) . . ?
N1 C1 H1A 111.1 . . ?
C2 C1 H1A 111.1 . . ?
N1 C1 H1B 111.1 . . ?
C2 C1 H1B 111.1 . . ?
H1A C1 H1B 109.0 . . ?
C10' C2 C5 100.8(4) . . ?
C5 C2 O3 115.5(2) . . ?
C10' C2 C1 108.4(5) . . ?
C5 C2 C1 111.60(19) . . ?
O3 C2 C1 110.1(2) . . ?
C10' C2 C3 115.0(4) . . ?
C5 C2 C3 116.27(19) . . ?
O3 C2 C3 97.3(2) . . ?
C1 C2 C3 104.76(15) . . ?
C10 C3 C6 104.2(3) . . ?
C10 C3 C4 111.2(3) . . ?
C6 C3 C4 111.02(19) . . ?
C10 C3 C2 109.6(3) . . ?
C6 C3 C2 116.63(18) . . ?
C4 C3 C2 104.28(16) . . ?
C6 C3 O3' 120.4(3) . . ?
C4 C3 O3' 109.6(3) . . ?
C2 C3 O3' 92.7(3) . . ?
N1 C4 C3 103.83(16) . . ?
N1 C4 H4A 111.0 . . ?
C3 C4 H4A 111.0 . . ?
N1 C4 H4B 111.0 . . ?
C3 C4 H4B 111.0 . . ?
H4A C4 H4B 109.0 . . ?
C2 C5 H5A 109.5 . . ?
C2 C5 H5B 109.5 . . ?
H5A C5 H5B 109.5 . . ?
C2 C5 H5C 109.5 . . ?
H5A C5 H5C 109.5 . . ?
H5B C5 H5C 109.5 . . ?
C3 C6 H6A 109.5 . . ?
C3 C6 H6B 109.5 . . ?
H6A C6 H6B 109.5 . . ?
C3 C6 H6C 109.5 . . ?
H6A C6 H6C 109.5 . . ?
H6B C6 H6C 109.5 . . ?
C7 O3 C2 110.3(4) . . ?
C10 C7 O3 113.1(5) . . ?
C10 C7 C8 152.6(6) . . ?
O3 C7 C8 94.1(5) . . ?
C9 C8 C7 99.6(6) . . ?
C9 C8 H8 130.2 . . ?
C7 C8 H8 130.2 . . ?
C8 C9 H9A 120.0 . . ?
C8 C9 H9B 120.0 . . ?
H9A C9 H9B 120.0 . . ?
C7 C10 C3 108.9(5) . . ?
C7 C10 H10 125.5 . . ?
C3 C10 H10 125.5 . . ?
C7' O3' C3 114.1(5) . . ?
O3' C7' C10' 114.2(7) . . ?
O3' C7' C8' 98.7(6) . . ?
C10' C7' C8' 147.1(7) . . ?
C9' C8' C7' 103.2(6) . . ?
C9' C8' H8' 128.4 . . ?
C7' C8' H8' 128.4 . . ?
C8' C9' H9'1 120.0 . . ?
C8' C9' H9'2 120.0 . . ?
H9'1 C9' H9'2 120.0 . . ?
C7' C10' C2 103.4(8) . . ?
C7' C10' H10' 128.3 . . ?
C2 C10' H10' 128.3 . . ?
C16 C11 C12 120.20(18) . . ?
C16 C11 S1 120.12(15) . . ?
C12 C11 S1 119.63(15) . . ?
C13 C12 C11 119.46(19) . . ?
C13 C12 H12 120.3 . . ?
C11 C12 H12 120.3 . . ?
C12 C13 C14 121.5(2) . . ?
C12 C13 H13 119.3 . . ?
C14 C13 H13 119.3 . . ?
C15 C14 C13 118.13(19) . . ?
C15 C14 C17 121.4(2) . . ?
C13 C14 C17 120.4(2) . . ?
C14 C15 C16 121.5(2) . . ?
C14 C15 H15 119.2 . . ?
C16 C15 H15 119.2 . . ?
C11 C16 C15 119.2(2) . . ?
C11 C16 H16 120.4 . . ?
C15 C16 H16 120.4 . . ?
C14 C17 H17A 109.5 . . ?
C14 C17 H17B 109.5 . . ?
H17A C17 H17B 109.5 . . ?
C14 C17 H17C 109.5 . . ?
H17A C17 H17C 109.5 . . ?
H17B C17 H17C 109.5 . . ?

loop_
_geom_bond_atom_site_label_1
_geom_bond_atom_site_label_2
_geom_bond_distance
_geom_bond_site_symmetry_2
_geom_bond_publ_flag
S1 O1 1.4267(16) . ?
S1 O2 1.4289(15) . ?
S1 N1 1.6392(15) . ?
S1 C11 1.7630(19) . ?
N1 C1 1.463(3) . ?
N1 C4 1.464(3) . ?
C1 C2 1.531(3) . ?
C1 H1A 0.9800 . ?
C1 H1B 0.9800 . ?
C2 C10' 1.423(11) . ?
C2 C5 1.518(3) . ?
C2 O3 1.523(5) . ?
C2 C3 1.563(3) . ?
C3 C10 1.462(7) . ?
C3 C6 1.520(3) . ?
C3 C4 1.536(3) . ?
C3 O3' 1.563(7) . ?
C4 H4A 0.9800 . ?
C4 H4B 0.9800 . ?
C5 H5A 0.9700 . ?
C5 H5B 0.9700 . ?
C5 H5C 0.9700 . ?
C6 H6A 0.9700 . ?
C6 H6B 0.9700 . ?
C6 H6C 0.9700 . ?
O3 C7 1.428(6) . ?
C7 C10 1.280(8) . ?
C7 C8 1.594(11) . ?
C8 C9 1.294(8) . ?
C8 H8 0.9400 . ?
C9 H9A 0.9400 . ?
C9 H9B 0.9400 . ?
C10 H10 0.9400 . ?
O3' C7' 1.303(7) . ?
C7' C10' 1.390(9) . ?
C7' C8' 1.543(9) . ?
C8' C9' 1.348(8) . ?
C8' H8' 0.9400 . ?
C9' H9'1 0.9400 . ?
C9' H9'2 0.9400 . ?
C10' H10' 0.9400 . ?
C11 C16 1.382(3) . ?
C11 C12 1.382(3) . ?
C12 C13 1.376(3) . ?
C12 H12 0.9400 . ?
C13 C14 1.382(3) . ?
C13 H13 0.9400 . ?
C14 C15 1.379(3) . ?
C14 C17 1.507(3) . ?
C15 C16 1.382(3) . ?
C15 H15 0.9400 . ?
C16 H16 0.9400 . ?
C17 H17A 0.9700 . ?
C17 H17B 0.9700 . ?
C17 H17C 0.9700 . ?

loop_
_geom_hbond_atom_site_label_D
_geom_hbond_atom_site_label_H
_geom_hbond_atom_site_label_A
_geom_hbond_distance_DH
_geom_hbond_distance_HA
_geom_hbond_distance_DA
_geom_hbond_angle_DHA
_geom_hbond_site_symmetry_A
C10 H10 O2 0.94 2.66 3.385(7) 134.7 3_666
C5 H5A O2 0.97 2.62 3.543(3) 159.4 2_655
C5 H5A O2 0.97 2.62 3.543(3) 159.4 2_655
C10 H10 O2 0.94 2.66 3.385(7) 134.7 3_666
C5 H5A O2 0.97 2.62 3.543(3) 159.4 2_655
C10 H10 O2 0.94 2.66 3.385(7) 134.7 3_666
C5 H5A O2 0.97 2.62 3.543(3) 159.4 2_655
C10 H10 O2 0.94 2.66 3.385(7) 134.7 3_666

loop_
_geom_torsion_atom_site_label_1
_geom_torsion_atom_site_label_2
_geom_torsion_atom_site_label_3
_geom_torsion_atom_site_label_4
_geom_torsion
_geom_torsion_site_symmetry_1
_geom_torsion_site_symmetry_2
_geom_torsion_site_symmetry_3
_geom_torsion_site_symmetry_4
_geom_torsion_publ_flag
O1 S1 N1 C1 46.62(18) . . . . ?
O2 S1 N1 C1 175.96(15) . . . . ?
C11 S1 N1 C1 -68.82(17) . . . . ?
O1 S1 N1 C4 176.88(15) . . . . ?
O2 S1 N1 C4 -53.77(17) . . . . ?
C11 S1 N1 C4 61.44(16) . . . . ?
C4 N1 C1 C2 42.1(2) . . . . ?
S1 N1 C1 C2 177.76(13) . . . . ?
N1 C1 C2 C10' 97.6(4) . . . . ?
N1 C1 C2 C5 -152.32(19) . . . . ?
N1 C1 C2 O3 78.0(2) . . . . ?
N1 C1 C2 C3 -25.7(2) . . . . ?
C10' C2 C3 C10 1.7(6) . . . . ?
C5 C2 C3 C10 -115.8(3) . . . . ?
O3 C2 C3 C10 7.4(4) . . . . ?
C1 C2 C3 C10 120.6(3) . . . . ?
C10' C2 C3 C6 119.7(6) . . . . ?
C5 C2 C3 C6 2.3(3) . . . . ?
O3 C2 C3 C6 125.5(3) . . . . ?
C1 C2 C3 C6 -121.4(2) . . . . ?
C10' C2 C3 C4 -117.5(5) . . . . ?
C5 C2 C3 C4 125.1(2) . . . . ?
O3 C2 C3 C4 -111.7(2) . . . . ?
C1 C2 C3 C4 1.4(2) . . . . ?
C10' C2 C3 O3' -6.5(6) . . . . ?
C5 C2 C3 O3' -123.9(3) . . . . ?
O3 C2 C3 O3' -0.8(4) . . . . ?
C1 C2 C3 O3' 112.4(3) . . . . ?
C1 N1 C4 C3 -41.3(2) . . . . ?
S1 N1 C4 C3 -177.53(13) . . . . ?
C10 C3 C4 N1 -94.7(3) . . . . ?
C6 C3 C4 N1 149.81(18) . . . . ?
C2 C3 C4 N1 23.4(2) . . . . ?
O3' C3 C4 N1 -74.8(3) . . . . ?
C10' C2 O3 C7 157(2) . . . . ?
C5 C2 O3 C7 117.7(4) . . . . ?
C1 C2 O3 C7 -114.8(4) . . . . ?
C3 C2 O3 C7 -6.0(4) . . . . ?
C2 O3 C7 C10 2.7(6) . . . . ?
C2 O3 C7 C8 -173.5(5) . . . . ?
C10 C7 C8 C9 12.5(17) . . . . ?
O3 C7 C8 C9 -175.0(5) . . . . ?
O3 C7 C10 C3 2.5(7) . . . . ?
C8 C7 C10 C3 174.3(12) . . . . ?
C6 C3 C10 C7 -132.2(4) . . . . ?
C4 C3 C10 C7 108.1(5) . . . . ?
C2 C3 C10 C7 -6.7(6) . . . . ?
O3' C3 C10 C7 19.6(14) . . . . ?
C10 C3 O3' C7' -148(2) . . . . ?
C6 C3 O3' C7' -115.9(5) . . . . ?
C4 C3 O3' C7' 113.6(5) . . . . ?
C2 C3 O3' C7' 7.4(5) . . . . ?
C3 O3' C7' C10' -6.4(9) . . . . ?
C3 O3' C7' C8' 172.9(5) . . . . ?
O3' C7' C8' C9' 171.7(5) . . . . ?
C10' C7' C8' C9' -9.5(14) . . . . ?
O3' C7' C10' C2 1.5(10) . . . . ?
C8' C7' C10' C2 -177.1(9) . . . . ?
C5 C2 C10' C7' 129.7(6) . . . . ?
O3 C2 C10' C7' -14.3(15) . . . . ?
C1 C2 C10' C7' -113.0(6) . . . . ?
C3 C2 C10' C7' 3.9(9) . . . . ?
O1 S1 C11 C16 -29.87(19) . . . . ?
O2 S1 C11 C16 -161.74(16) . . . . ?
N1 S1 C11 C16 84.30(17) . . . . ?
O1 S1 C11 C12 152.57(16) . . . . ?
O2 S1 C11 C12 20.70(18) . . . . ?
N1 S1 C11 C12 -93.26(17) . . . . ?
C16 C11 C12 C13 0.3(3) . . . . ?
S1 C11 C12 C13 177.89(16) . . . . ?
C11 C12 C13 C14 -1.7(3) . . . . ?
C12 C13 C14 C15 1.7(3) . . . . ?
C12 C13 C14 C17 -178.4(2) . . . . ?
C13 C14 C15 C16 -0.5(3) . . . . ?
C17 C14 C15 C16 179.6(2) . . . . ?
C12 C11 C16 C15 0.9(3) . . . . ?
S1 C11 C16 C15 -176.68(16) . . . . ?
C14 C15 C16 C11 -0.8(3) . . . . ?
